data_1515138
loop_
_publ_author_name
'Gilroy, Joe B.'
'Russell, Andrew D.'
'Stonor, Andrew J.'
'Chabanne, Laurent'
'Baljak, Sladjana'
'Haddow, Mairi F.'
'Manners, Ian'

_publ_section_title
;
 An iron-cyclopentadienyl bond cleavage mechanism for the thermal
 ring-opening polymerization of dicarba[2]ferrocenophanes
;
_journal_issue 3
_journal_name_full 'Chemical Science'
_journal_page_first 830
_journal_paper_doi 10.1039/c1sc00566a
_journal_volume 3
_journal_year 2012
_chemical_formula_moiety 'C24 H32 Fe'
_chemical_formula_sum 'C24 H32 Fe'
_chemical_formula_weight 376.35
_chemical_name_systematic
;
?
;
_space_group_IT_number 2
_symmetry_cell_setting triclinic
_symmetry_space_group_name_Hall '-P 1'
_symmetry_space_group_name_H-M 'P -1'
_atom_sites_solution_hydrogens geom
_atom_sites_solution_primary direct
_atom_sites_solution_secondary difmap
_audit_creation_method SHELXL-97
_cell_angle_alpha 89.321(18)
_cell_angle_beta 76.443(17)
_cell_angle_gamma 87.163(19)
_cell_formula_units_Z 4
_cell_length_a 9.731(3)
_cell_length_b 11.057(4)
_cell_length_c 18.275(5)
_cell_measurement_reflns_used 7399
_cell_measurement_temperature 100(2)
_cell_measurement_theta_max 32.08
_cell_measurement_theta_min 2.19
_cell_volume 1909.2(11)
_computing_cell_refinement 'Bruker Apex II'
_computing_data_collection 'Bruker Apex II'
_computing_data_reduction 'Bruker SAINT'
_computing_molecular_graphics 'Bruker ShelXTL'
_computing_publication_material 'Bruker ShelXTL'
_computing_structure_refinement 'SHELXL-97 (Sheldrick, 2008)'
_computing_structure_solution 'SHELXS-97 (Sheldrick, 2008)'
_diffrn_ambient_temperature 100(2)
_diffrn_measured_fraction_theta_full 0.999
_diffrn_measured_fraction_theta_max 0.831
_diffrn_measurement_device_type 'Bruker Apex II kappa CCD area detector'
_diffrn_measurement_method 'phi and omega scans'
_diffrn_radiation_monochromator graphite
_diffrn_radiation_source 'fine-focus sealed tube'
_diffrn_radiation_type MoK\a
_diffrn_radiation_wavelength 0.71073
_diffrn_reflns_av_R_equivalents 0.0453
_diffrn_reflns_av_sigmaI/netI 0.0613
_diffrn_reflns_limit_h_max 13
_diffrn_reflns_limit_h_min -14
_diffrn_reflns_limit_k_max 15
_diffrn_reflns_limit_k_min -15
_diffrn_reflns_limit_l_max 28
_diffrn_reflns_limit_l_min -26
_diffrn_reflns_number 41473
_diffrn_reflns_theta_full 27.50
_diffrn_reflns_theta_max 33.64
_diffrn_reflns_theta_min 2.16
_exptl_absorpt_coefficient_mu 0.793
_exptl_absorpt_correction_T_max 0.7466
_exptl_absorpt_correction_T_min 0.6570
_exptl_absorpt_correction_type multi-scan
_exptl_absorpt_process_details 'SADABS v2008/1'
_exptl_crystal_colour red
_exptl_crystal_density_diffrn 1.309
_exptl_crystal_density_method 'not measured'
_exptl_crystal_description plate
_exptl_crystal_F_000 808
_exptl_crystal_size_max 0.172
_exptl_crystal_size_mid 0.097
_exptl_crystal_size_min 0.053
_refine_diff_density_max 0.472
_refine_diff_density_min -0.481
_refine_diff_density_rms 0.057
_refine_ls_extinction_method none
_refine_ls_goodness_of_fit_ref 0.986
_refine_ls_hydrogen_treatment constr
_refine_ls_matrix_type full
_refine_ls_number_parameters 451
_refine_ls_number_reflns 12596
_refine_ls_number_restraints 0
_refine_ls_restrained_S_all 0.986
_refine_ls_R_factor_all 0.0979
_refine_ls_R_factor_gt 0.0442
_refine_ls_shift/su_max 0.001
_refine_ls_shift/su_mean 0.000
_refine_ls_structure_factor_coef Fsqd
_refine_ls_weighting_details 'calc w=1/[\s^2^(Fo^2^)+(0.0499P)^2^+0.1870P] where P=(Fo^2^+2Fc^2^)/3'
_refine_ls_weighting_scheme calc
_refine_ls_wR_factor_gt 0.0939
_refine_ls_wR_factor_ref 0.1127
_reflns_number_gt 7599
_reflns_number_total 12596
_reflns_threshold_expression >2sigma(I)
_cod_data_source_file c1sc00566a.txt
_cod_data_source_block meso-13
_cod_depositor_comments
;
The following automatic conversions were performed:

'_exptl_absorpt_correction_type' value 'multi_scan' changed to
'multi-scan' according to
/usr/data/users/saulius/automatic-downloads/retrospective/RSC/lib/dictionaries/cif_core.dic
dictionary named 'cif_core.dic' version 2.4.2 from 2011-04-26.

Automatic conversion script
Id: cif_fix_values 2281 2013-09-26 08:29:07Z andrius 
;
_cod_original_cell_volume 1909.2(10)
_cod_original_sg_symbol_Hall -P1
_cod_original_sg_symbol_H-M 'P-1 '
_cod_database_code 1515138

loop_
_symmetry_equiv_pos_as_xyz
'x, y, z'
'-x, -y, -z'

loop_
_atom_site_label
_atom_site_type_symbol
_atom_site_fract_x
_atom_site_fract_y
_atom_site_fract_z
_atom_site_U_iso_or_equiv
_atom_site_adp_type
_atom_site_occupancy
_atom_site_symmetry_multiplicity
_atom_site_calc_flag
_atom_site_refinement_flags
Fe1 Fe -0.30642(3) 0.14537(3) 0.418884(14) 0.03208(8) Uani 1 1 d .
Fe2 Fe -0.29636(3) 0.66246(3) 0.156642(14) 0.03170(8) Uani 1 1 d .
C1 C -0.16926(19) 0.19064(17) 0.47662(9) 0.0308(4) Uani 1 1 d .
C2 C -0.1864(2) 0.06303(18) 0.48221(10) 0.0331(4) Uani 1 1 d .
H2 H -0.1100 -0.0009 0.4643 0.040 Uiso 1 1 calc R
C3 C -0.3314(2) 0.0415(2) 0.51597(10) 0.0397(5) Uani 1 1 d .
H3 H -0.3741 -0.0394 0.5240 0.048 Uiso 1 1 calc R
C4 C -0.4045(2) 0.1550(2) 0.53328(10) 0.0415(5) Uani 1 1 d .
H4 H -0.5083 0.1687 0.5553 0.050 Uiso 1 1 calc R
C5 C -0.3058(2) 0.24646(19) 0.51045(10) 0.0382(4) Uani 1 1 d .
H5 H -0.3284 0.3356 0.5153 0.046 Uiso 1 1 calc R
C6 C -0.16320(19) 0.19281(17) 0.32773(9) 0.0317(4) Uani 1 1 d .
C7 C -0.2079(2) 0.07375(19) 0.31769(10) 0.0361(4) Uani 1 1 d .
H7 H -0.1453 -0.0018 0.3097 0.043 Uiso 1 1 calc R
C8 C -0.3564(2) 0.0798(2) 0.32334(11) 0.0441(5) Uani 1 1 d .
H8 H -0.4160 0.0094 0.3213 0.053 Uiso 1 1 calc R
C9 C -0.4062(2) 0.2021(2) 0.33496(11) 0.0461(5) Uani 1 1 d .
H9 H -0.5067 0.2333 0.3425 0.055 Uiso 1 1 calc R
C10 C -0.2878(2) 0.2723(2) 0.33649(10) 0.0407(5) Uani 1 1 d .
H10 H -0.2914 0.3619 0.3443 0.049 Uiso 1 1 calc R
C11 C -0.04769(19) 0.26111(17) 0.42954(9) 0.0306(4) Uani 1 1 d .
H11 H -0.0857 0.3471 0.4337 0.037 Uiso 1 1 calc R
C12 C -0.02280(19) 0.23152(17) 0.34229(9) 0.0301(4) Uani 1 1 d .
H12 H -0.0069 0.3117 0.3166 0.036 Uiso 1 1 calc R
C13 C 0.08466(19) 0.26360(16) 0.46208(9) 0.0296(4) Uani 1 1 d .
H13 H 0.1432 0.1871 0.4472 0.035 Uiso 1 1 calc R
C14 C 0.1752(2) 0.37129(19) 0.43128(11) 0.0399(5) Uani 1 1 d .
H14A H 0.2077 0.3637 0.3759 0.048 Uiso 1 1 calc R
H14B H 0.1161 0.4473 0.4423 0.048 Uiso 1 1 calc R
C15 C 0.3037(2) 0.3786(2) 0.46515(12) 0.0485(5) Uani 1 1 d .
H15A H 0.3688 0.3072 0.4491 0.058 Uiso 1 1 calc R
H15B H 0.3549 0.4520 0.4460 0.058 Uiso 1 1 calc R
C16 C 0.2611(2) 0.3831(2) 0.55035(12) 0.0481(5) Uani 1 1 d .
H16A H 0.2058 0.4597 0.5666 0.058 Uiso 1 1 calc R
H16B H 0.3470 0.3816 0.5706 0.058 Uiso 1 1 calc R
C17 C 0.1727(2) 0.2763(2) 0.58164(11) 0.0435(5) Uani 1 1 d .
H17A H 0.1414 0.2837 0.6371 0.052 Uiso 1 1 calc R
H17B H 0.2316 0.2002 0.5701 0.052 Uiso 1 1 calc R
C18 C 0.0433(2) 0.27041(18) 0.54825(10) 0.0362(4) Uani 1 1 d .
H18A H -0.0199 0.3431 0.5639 0.043 Uiso 1 1 calc R
H18B H -0.0096 0.1983 0.5683 0.043 Uiso 1 1 calc R
C19 C 0.10963(19) 0.15071(17) 0.30533(9) 0.0304(4) Uani 1 1 d .
H19 H 0.1925 0.1941 0.3136 0.036 Uiso 1 1 calc R
C20 C 0.1287(2) 0.14563(19) 0.21944(10) 0.0381(4) Uani 1 1 d .
H20A H 0.0546 0.0964 0.2073 0.046 Uiso 1 1 calc R
H20B H 0.1174 0.2285 0.1999 0.046 Uiso 1 1 calc R
C21 C 0.2751(2) 0.0903(2) 0.18111(12) 0.0508(6) Uani 1 1 d .
H21A H 0.2823 0.0834 0.1264 0.061 Uiso 1 1 calc R
H21B H 0.3487 0.1446 0.1884 0.061 Uiso 1 1 calc R
C22 C 0.3013(2) -0.0339(2) 0.21282(12) 0.0535(6) Uani 1 1 d .
H22A H 0.4006 -0.0622 0.1914 0.064 Uiso 1 1 calc R
H22B H 0.2390 -0.0917 0.1973 0.064 Uiso 1 1 calc R
C23 C 0.2740(2) -0.0331(2) 0.29823(11) 0.0439(5) Uani 1 1 d .
H23A H 0.3467 0.0137 0.3135 0.053 Uiso 1 1 calc R
H23B H 0.2823 -0.1172 0.3165 0.053 Uiso 1 1 calc R
C24 C 0.12695(19) 0.02246(18) 0.33477(10) 0.0337(4) Uani 1 1 d .
H24A H 0.0535 -0.0281 0.3233 0.040 Uiso 1 1 calc R
H24B H 0.1144 0.0246 0.3901 0.040 Uiso 1 1 calc R
C25 C -0.15055(19) 0.70128(18) 0.21103(9) 0.0319(4) Uani 1 1 d .
C26 C -0.20519(19) 0.58562(19) 0.23538(10) 0.0357(4) Uani 1 1 d .
H26 H -0.1490 0.5067 0.2301 0.043 Uiso 1 1 calc R
C27 C -0.3545(2) 0.6015(2) 0.26684(10) 0.0420(5) Uani 1 1 d .
H27 H -0.4206 0.5355 0.2856 0.050 Uiso 1 1 calc R
C28 C -0.3928(2) 0.7257(2) 0.26351(11) 0.0467(5) Uani 1 1 d .
H28 H -0.4907 0.7634 0.2796 0.056 Uiso 1 1 calc R
C29 C -0.2676(2) 0.7875(2) 0.23052(11) 0.0406(5) Uani 1 1 d .
H29 H -0.2632 0.8766 0.2209 0.049 Uiso 1 1 calc R
C30 C -0.15606(19) 0.70069(18) 0.06294(9) 0.0325(4) Uani 1 1 d .
C31 C -0.1823(2) 0.57407(18) 0.06501(10) 0.0356(4) Uani 1 1 d .
H31 H -0.1103 0.5063 0.0650 0.043 Uiso 1 1 calc R
C32 C -0.3295(2) 0.5610(2) 0.06894(11) 0.0423(5) Uani 1 1 d .
H32 H -0.3785 0.4828 0.0738 0.051 Uiso 1 1 calc R
C33 C -0.3949(2) 0.6783(2) 0.06766(11) 0.0454(5) Uani 1 1 d .
H33 H -0.4979 0.6976 0.0716 0.055 Uiso 1 1 calc R
C34 C -0.2883(2) 0.7640(2) 0.06271(11) 0.0423(5) Uani 1 1 d .
H34 H -0.3041 0.8540 0.0616 0.051 Uiso 1 1 calc R
C35 C -0.00635(19) 0.73146(17) 0.15971(10) 0.0316(4) Uani 1 1 d .
H35 H 0.0163 0.8098 0.1799 0.038 Uiso 1 1 calc R
C36 C -0.02935(19) 0.76470(17) 0.07866(9) 0.0314(4) Uani 1 1 d .
H36 H -0.0614 0.8522 0.0828 0.038 Uiso 1 1 calc R
C37 C 0.11997(19) 0.64431(17) 0.16461(9) 0.0318(4) Uani 1 1 d .
H37 H 0.2056 0.6838 0.1348 0.038 Uiso 1 1 calc R
C38 C 0.12898(19) 0.51603(17) 0.13280(10) 0.0343(4) Uani 1 1 d .
H38A H 0.1148 0.5196 0.0809 0.041 Uiso 1 1 calc R
H38B H 0.0532 0.4683 0.1639 0.041 Uiso 1 1 calc R
C39 C 0.2735(2) 0.4541(2) 0.13224(11) 0.0423(5) Uani 1 1 d .
H39A H 0.2768 0.3706 0.1128 0.051 Uiso 1 1 calc R
H39B H 0.3484 0.4987 0.0980 0.051 Uiso 1 1 calc R
C40 C 0.3020(2) 0.4499(2) 0.21051(12) 0.0505(6) Uani 1 1 d .
H40A H 0.2362 0.3948 0.2426 0.061 Uiso 1 1 calc R
H40B H 0.3997 0.4169 0.2072 0.061 Uiso 1 1 calc R
C41 C 0.2840(2) 0.5742(2) 0.24675(12) 0.0463(5) Uani 1 1 d .
H41A H 0.3604 0.6253 0.2196 0.056 Uiso 1 1 calc R
H41B H 0.2926 0.5661 0.2995 0.056 Uiso 1 1 calc R
C42 C 0.1402(2) 0.63616(19) 0.24549(10) 0.0378(4) Uani 1 1 d .
H42A H 0.1342 0.7186 0.2669 0.045 Uiso 1 1 calc R
H42B H 0.0637 0.5897 0.2770 0.045 Uiso 1 1 calc R
C43 C 0.1048(2) 0.76095(17) 0.01316(9) 0.0323(4) Uani 1 1 d .
H43 H 0.1564 0.6807 0.0143 0.039 Uiso 1 1 calc R
C44 C 0.0667(2) 0.7745(2) -0.06321(10) 0.0405(5) Uani 1 1 d .
H44A H 0.0124 0.8523 -0.0646 0.049 Uiso 1 1 calc R
H44B H 0.0057 0.7083 -0.0697 0.049 Uiso 1 1 calc R
C45 C 0.1990(2) 0.7709(2) -0.12794(11) 0.0496(6) Uani 1 1 d .
H45A H 0.2483 0.6902 -0.1295 0.059 Uiso 1 1 calc R
H45B H 0.1705 0.7832 -0.1762 0.059 Uiso 1 1 calc R
C46 C 0.2997(3) 0.8675(3) -0.11942(12) 0.0572(6) Uani 1 1 d .
H46A H 0.3868 0.8586 -0.1602 0.069 Uiso 1 1 calc R
H46B H 0.2547 0.9486 -0.1242 0.069 Uiso 1 1 calc R
C47 C 0.3382(2) 0.8574(3) -0.04380(12) 0.0561(6) Uani 1 1 d .
H47A H 0.3975 0.9252 -0.0379 0.067 Uiso 1 1 calc R
H47B H 0.3940 0.7807 -0.0416 0.067 Uiso 1 1 calc R
C48 C 0.2048(2) 0.8606(2) 0.02069(11) 0.0456(5) Uani 1 1 d .
H48A H 0.2328 0.8508 0.0692 0.055 Uiso 1 1 calc R
H48B H 0.1540 0.9406 0.0212 0.055 Uiso 1 1 calc R

loop_
_atom_site_aniso_label
_atom_site_aniso_U_11
_atom_site_aniso_U_22
_atom_site_aniso_U_33
_atom_site_aniso_U_23
_atom_site_aniso_U_13
_atom_site_aniso_U_12
Fe1 0.03025(14) 0.04063(17) 0.02586(13) -0.00110(11) -0.00831(10) 0.00214(11)
Fe2 0.03180(14) 0.03829(16) 0.02605(13) -0.00204(11) -0.00908(10) -0.00021(11)
C1 0.0329(9) 0.0378(10) 0.0228(8) -0.0011(7) -0.0087(7) -0.0012(8)
C2 0.0350(10) 0.0364(10) 0.0293(9) 0.0038(8) -0.0110(7) -0.0013(8)
C3 0.0398(11) 0.0479(12) 0.0326(10) 0.0065(9) -0.0103(8) -0.0071(9)
C4 0.0356(10) 0.0584(14) 0.0285(9) -0.0006(9) -0.0037(8) -0.0007(10)
C5 0.0431(11) 0.0423(11) 0.0286(9) -0.0045(8) -0.0082(8) 0.0043(9)
C6 0.0338(9) 0.0393(11) 0.0223(8) 0.0010(7) -0.0084(7) 0.0050(8)
C7 0.0326(10) 0.0451(12) 0.0320(9) -0.0079(8) -0.0107(7) 0.0019(8)
C8 0.0323(10) 0.0677(15) 0.0343(10) -0.0105(10) -0.0112(8) -0.0008(10)
C9 0.0353(11) 0.0731(16) 0.0314(10) -0.0020(10) -0.0132(8) 0.0099(10)
C10 0.0458(12) 0.0478(12) 0.0296(9) 0.0039(8) -0.0136(8) 0.0095(10)
C11 0.0369(10) 0.0281(9) 0.0269(8) 0.0006(7) -0.0084(7) 0.0009(8)
C12 0.0356(9) 0.0304(9) 0.0249(8) 0.0034(7) -0.0083(7) -0.0015(8)
C13 0.0346(9) 0.0282(9) 0.0268(8) -0.0012(7) -0.0089(7) -0.0014(7)
C14 0.0490(12) 0.0362(11) 0.0356(10) -0.0001(8) -0.0106(9) -0.0085(9)
C15 0.0482(12) 0.0490(13) 0.0500(12) -0.0082(10) -0.0123(10) -0.0125(10)
C16 0.0487(12) 0.0511(14) 0.0489(12) -0.0181(10) -0.0203(10) 0.0012(10)
C17 0.0507(12) 0.0500(13) 0.0327(10) -0.0090(9) -0.0170(9) 0.0059(10)
C18 0.0425(11) 0.0385(11) 0.0282(9) -0.0031(8) -0.0097(8) -0.0003(9)
C19 0.0300(9) 0.0349(10) 0.0270(8) -0.0002(7) -0.0077(7) -0.0039(8)
C20 0.0417(11) 0.0465(12) 0.0261(9) 0.0018(8) -0.0071(8) -0.0051(9)
C21 0.0458(12) 0.0658(16) 0.0357(11) -0.0047(10) 0.0020(9) -0.0083(11)
C22 0.0421(12) 0.0647(16) 0.0489(13) -0.0163(11) -0.0022(10) 0.0057(11)
C23 0.0350(10) 0.0503(13) 0.0474(12) -0.0065(10) -0.0133(9) 0.0073(9)
C24 0.0333(9) 0.0380(11) 0.0308(9) -0.0008(8) -0.0100(7) 0.0006(8)
C25 0.0351(10) 0.0393(11) 0.0227(8) -0.0043(7) -0.0094(7) -0.0019(8)
C26 0.0316(9) 0.0474(12) 0.0279(8) 0.0043(8) -0.0074(7) -0.0002(8)
C27 0.0337(10) 0.0609(14) 0.0311(10) 0.0055(9) -0.0067(8) -0.0062(10)
C28 0.0371(11) 0.0691(16) 0.0322(10) -0.0113(10) -0.0059(8) 0.0072(10)
C29 0.0444(11) 0.0437(12) 0.0340(10) -0.0108(9) -0.0109(8) 0.0043(9)
C30 0.0357(10) 0.0410(11) 0.0220(8) 0.0013(7) -0.0089(7) -0.0022(8)
C31 0.0397(10) 0.0396(11) 0.0279(9) -0.0070(8) -0.0084(8) -0.0025(8)
C32 0.0429(11) 0.0532(13) 0.0345(10) -0.0058(9) -0.0148(8) -0.0104(10)
C33 0.0389(11) 0.0656(15) 0.0368(10) 0.0044(10) -0.0186(9) -0.0054(11)
C34 0.0463(12) 0.0474(13) 0.0367(10) 0.0076(9) -0.0177(9) 0.0000(10)
C35 0.0366(10) 0.0341(10) 0.0254(8) -0.0018(7) -0.0095(7) -0.0042(8)
C36 0.0387(10) 0.0306(10) 0.0265(8) 0.0017(7) -0.0104(7) -0.0031(8)
C37 0.0320(9) 0.0389(10) 0.0252(8) 0.0012(7) -0.0073(7) -0.0071(8)
C38 0.0352(10) 0.0385(11) 0.0296(9) 0.0002(8) -0.0080(7) -0.0035(8)
C39 0.0392(11) 0.0457(12) 0.0402(11) 0.0026(9) -0.0066(9) 0.0018(9)
C40 0.0424(12) 0.0623(16) 0.0497(13) 0.0121(11) -0.0177(10) 0.0014(11)
C41 0.0429(12) 0.0634(15) 0.0388(11) 0.0092(10) -0.0200(9) -0.0134(11)
C42 0.0387(10) 0.0478(12) 0.0303(9) 0.0009(8) -0.0135(8) -0.0099(9)
C43 0.0388(10) 0.0333(10) 0.0261(8) 0.0030(7) -0.0101(7) -0.0045(8)
C44 0.0464(12) 0.0473(12) 0.0293(9) 0.0055(8) -0.0117(8) -0.0050(10)
C45 0.0531(13) 0.0664(16) 0.0281(10) 0.0072(10) -0.0081(9) -0.0007(11)
C46 0.0519(14) 0.0757(18) 0.0407(12) 0.0196(11) -0.0037(10) -0.0119(12)
C47 0.0499(13) 0.0733(17) 0.0468(13) 0.0144(12) -0.0114(10) -0.0223(12)
C48 0.0527(13) 0.0468(13) 0.0393(11) 0.0046(9) -0.0119(9) -0.0163(10)

loop_
_atom_type_symbol
_atom_type_description
_atom_type_scat_dispersion_real
_atom_type_scat_dispersion_imag
_atom_type_scat_source
C C 0.0033 0.0016 'International Tables Vol C Tables 4.2.6.8 and 6.1.1.4'
H H 0.0000 0.0000 'International Tables Vol C Tables 4.2.6.8 and 6.1.1.4'
Fe Fe 0.3463 0.8444 'International Tables Vol C Tables 4.2.6.8 and 6.1.1.4'

loop_
_geom_angle_atom_site_label_1
_geom_angle_atom_site_label_2
_geom_angle_atom_site_label_3
_geom_angle
C1 Fe1 C6 86.28(7)
C1 Fe1 C2 42.07(8)
C6 Fe1 C2 102.48(8)
C1 Fe1 C7 111.45(8)
C6 Fe1 C7 41.86(8)
C2 Fe1 C7 98.85(8)
C1 Fe1 C5 42.20(8)
C6 Fe1 C5 113.14(8)
C2 Fe1 C5 69.15(8)
C7 Fe1 C5 151.13(8)
C1 Fe1 C10 103.96(8)
C6 Fe1 C10 42.01(8)
C2 Fe1 C10 138.73(8)
C7 Fe1 C10 68.99(9)
C5 Fe1 C10 102.11(9)
C1 Fe1 C8 152.09(8)
C6 Fe1 C8 69.93(8)
C2 Fe1 C8 127.89(9)
C7 Fe1 C8 40.70(7)
C5 Fe1 C8 162.53(9)
C10 Fe1 C8 68.10(9)
C1 Fe1 C3 70.23(8)
C6 Fe1 C3 142.51(8)
C2 Fe1 C3 41.00(7)
C7 Fe1 C3 120.61(9)
C5 Fe1 C3 67.92(9)
C10 Fe1 C3 169.86(8)
C8 Fe1 C3 120.96(9)
C1 Fe1 C9 143.91(9)
C6 Fe1 C9 70.09(8)
C2 Fe1 C9 166.85(8)
C7 Fe1 C9 68.28(8)
C5 Fe1 C9 123.46(9)
C10 Fe1 C9 40.66(9)
C8 Fe1 C9 39.94(9)
C3 Fe1 C9 143.09(9)
C1 Fe1 C4 70.09(8)
C6 Fe1 C4 153.32(8)
C2 Fe1 C4 68.32(8)
C7 Fe1 C4 159.79(9)
C5 Fe1 C4 40.39(8)
C10 Fe1 C4 130.99(9)
C8 Fe1 C4 135.94(8)
C3 Fe1 C4 39.72(8)
C9 Fe1 C4 123.14(8)
C25 Fe2 C30 86.78(8)
C25 Fe2 C31 102.66(8)
C30 Fe2 C31 42.09(8)
C25 Fe2 C29 41.89(8)
C30 Fe2 C29 103.72(8)
C31 Fe2 C29 138.47(8)
C25 Fe2 C26 42.05(8)
C30 Fe2 C26 112.38(8)
C31 Fe2 C26 99.32(8)
C29 Fe2 C26 69.14(9)
C25 Fe2 C34 113.19(8)
C30 Fe2 C34 41.94(8)
C31 Fe2 C34 69.30(9)
C29 Fe2 C34 101.56(9)
C26 Fe2 C34 151.64(8)
C25 Fe2 C32 142.73(8)
C30 Fe2 C32 70.27(8)
C31 Fe2 C32 41.12(8)
C29 Fe2 C32 169.71(9)
C26 Fe2 C32 120.62(9)
C34 Fe2 C32 68.31(9)
C25 Fe2 C28 70.21(8)
C30 Fe2 C28 143.69(9)
C31 Fe2 C28 167.54(9)
C29 Fe2 C28 40.89(8)
C26 Fe2 C28 68.45(9)
C34 Fe2 C28 122.63(10)
C32 Fe2 C28 142.85(9)
C25 Fe2 C27 70.20(8)
C30 Fe2 C27 153.29(8)
C31 Fe2 C27 128.78(9)
C29 Fe2 C27 68.18(9)
C26 Fe2 C27 41.01(8)
C34 Fe2 C27 161.43(9)
C32 Fe2 C27 120.95(9)
C28 Fe2 C27 39.76(9)
C25 Fe2 C33 153.70(8)
C30 Fe2 C33 70.16(8)
C31 Fe2 C33 68.76(9)
C29 Fe2 C33 130.51(9)
C26 Fe2 C33 159.98(9)
C34 Fe2 C33 40.67(8)
C32 Fe2 C33 40.11(9)
C28 Fe2 C33 122.14(9)
C27 Fe2 C33 135.03(8)
C2 C1 C5 105.90(16)
C2 C1 C11 129.67(16)
C5 C1 C11 122.96(17)
C2 C1 Fe1 70.38(10)
C5 C1 Fe1 70.90(11)
C11 C1 Fe1 112.81(12)
C1 C2 C3 109.02(17)
C1 C2 Fe1 67.56(10)
C3 C2 Fe1 71.97(11)
C1 C2 H2 125.5
C3 C2 H2 125.5
Fe1 C2 H2 125.5
C4 C3 C2 107.92(18)
C4 C3 Fe1 70.60(12)
C2 C3 Fe1 67.04(11)
C4 C3 H3 126.0
C2 C3 H3 126.0
Fe1 C3 H3 126.0
C3 C4 C5 107.84(18)
C3 C4 Fe1 69.68(11)
C5 C4 Fe1 67.47(10)
C3 C4 H4 126.0
C5 C4 H4 126.0
Fe1 C4 H4 126.0
C4 C5 C1 109.27(18)
C4 C5 Fe1 72.14(11)
C1 C5 Fe1 66.90(10)
C4 C5 H5 125.3
C1 C5 H5 125.3
Fe1 C5 H5 125.3
C7 C6 C10 105.97(17)
C7 C6 C12 129.40(17)
C10 C6 C12 123.66(17)
C7 C6 Fe1 70.36(10)
C10 C6 Fe1 70.50(11)
C12 C6 Fe1 115.17(12)
C8 C7 C6 108.98(18)
C8 C7 Fe1 71.31(11)
C6 C7 Fe1 67.78(10)
C8 C7 H7 125.5
C6 C7 H7 125.5
Fe1 C7 H7 125.5
C9 C8 C7 108.31(19)
C9 C8 Fe1 70.30(12)
C7 C8 Fe1 68.00(11)
C9 C8 H8 125.8
C7 C8 H8 125.8
Fe1 C8 H8 125.8
C8 C9 C10 107.69(18)
C8 C9 Fe1 69.77(12)
C10 C9 Fe1 67.97(11)
C8 C9 H9 126.1
C10 C9 H9 126.1
Fe1 C9 H9 126.1
C9 C10 C6 108.99(19)
C9 C10 Fe1 71.36(12)
C6 C10 Fe1 67.49(11)
C9 C10 H10 125.5
C6 C10 H10 125.5
Fe1 C10 H10 125.5
C1 C11 C13 114.94(14)
C1 C11 C12 111.45(14)
C13 C11 C12 117.07(14)
C1 C11 H11 103.8
C13 C11 H11 103.8
C12 C11 H11 103.8
C6 C12 C19 115.47(15)
C6 C12 C11 108.02(13)
C19 C12 C11 117.75(15)
C6 C12 H12 104.7
C19 C12 H12 104.7
C11 C12 H12 104.7
C18 C13 C14 109.10(15)
C18 C13 C11 110.96(14)
C14 C13 C11 111.56(15)
C18 C13 H13 108.4
C14 C13 H13 108.4
C11 C13 H13 108.4
C15 C14 C13 112.51(17)
C15 C14 H14A 109.1
C13 C14 H14A 109.1
C15 C14 H14B 109.1
C13 C14 H14B 109.1
H14A C14 H14B 107.8
C16 C15 C14 111.53(18)
C16 C15 H15A 109.3
C14 C15 H15A 109.3
C16 C15 H15B 109.3
C14 C15 H15B 109.3
H15A C15 H15B 108.0
C15 C16 C17 110.81(17)
C15 C16 H16A 109.5
C17 C16 H16A 109.5
C15 C16 H16B 109.5
C17 C16 H16B 109.5
H16A C16 H16B 108.1
C16 C17 C18 111.42(18)
C16 C17 H17A 109.3
C18 C17 H17A 109.3
C16 C17 H17B 109.3
C18 C17 H17B 109.3
H17A C17 H17B 108.0
C17 C18 C13 111.88(15)
C17 C18 H18A 109.2
C13 C18 H18A 109.2
C17 C18 H18B 109.2
C13 C18 H18B 109.2
H18A C18 H18B 107.9
C24 C19 C20 108.88(15)
C24 C19 C12 119.45(14)
C20 C19 C12 110.89(15)
C24 C19 H19 105.5
C20 C19 H19 105.5
C12 C19 H19 105.5
C21 C20 C19 111.01(17)
C21 C20 H20A 109.4
C19 C20 H20A 109.4
C21 C20 H20B 109.4
C19 C20 H20B 109.4
H20A C20 H20B 108.0
C22 C21 C20 111.49(17)
C22 C21 H21A 109.3
C20 C21 H21A 109.3
C22 C21 H21B 109.3
C20 C21 H21B 109.3
H21A C21 H21B 108.0
C21 C22 C23 112.28(18)
C21 C22 H22A 109.1
C23 C22 H22A 109.1
C21 C22 H22B 109.1
C23 C22 H22B 109.1
H22A C22 H22B 107.9
C22 C23 C24 111.84(18)
C22 C23 H23A 109.2
C24 C23 H23A 109.2
C22 C23 H23B 109.2
C24 C23 H23B 109.2
H23A C23 H23B 107.9
C19 C24 C23 110.26(16)
C19 C24 H24A 109.6
C23 C24 H24A 109.6
C19 C24 H24B 109.6
C23 C24 H24B 109.6
H24A C24 H24B 108.1
C29 C25 C26 106.18(17)
C29 C25 C35 123.21(17)
C26 C25 C35 129.49(17)
C29 C25 Fe2 70.50(11)
C26 C25 Fe2 70.44(10)
C35 C25 Fe2 114.55(12)
C27 C26 C25 108.72(19)
C27 C26 Fe2 71.58(12)
C25 C26 Fe2 67.51(11)
C27 C26 H26 125.6
C25 C26 H26 125.6
Fe2 C26 H26 125.6
C28 C27 C26 108.01(19)
C28 C27 Fe2 70.03(12)
C26 C27 Fe2 67.42(11)
C28 C27 H27 126.0
C26 C27 H27 126.0
Fe2 C27 H27 126.0
C27 C28 C29 107.81(18)
C27 C28 Fe2 70.21(11)
C29 C28 Fe2 67.54(11)
C27 C28 H28 126.1
C29 C28 H28 126.1
Fe2 C28 H28 126.1
C25 C29 C28 109.24(19)
C25 C29 Fe2 67.60(10)
C28 C29 Fe2 71.58(12)
C25 C29 H29 125.4
C28 C29 H29 125.4
Fe2 C29 H29 125.4
C31 C30 C34 106.42(17)
C31 C30 C36 129.46(17)
C34 C30 C36 122.37(18)
C31 C30 Fe2 70.19(10)
C34 C30 Fe2 70.84(11)
C36 C30 Fe2 112.19(11)
C32 C31 C30 108.58(18)
C32 C31 Fe2 71.30(11)
C30 C31 Fe2 67.72(10)
C32 C31 H31 125.7
C30 C31 H31 125.7
Fe2 C31 H31 125.7
C33 C32 C31 108.14(19)
C33 C32 Fe2 70.39(12)
C31 C32 Fe2 67.58(10)
C33 C32 H32 125.9
C31 C32 H32 125.9
Fe2 C32 H32 125.9
C32 C33 C34 107.68(19)
C32 C33 Fe2 69.49(12)
C34 C33 Fe2 67.93(11)
C32 C33 H33 126.1
C34 C33 H33 126.1
Fe2 C33 H33 126.1
C33 C34 C30 109.12(19)
C33 C34 Fe2 71.41(12)
C30 C34 Fe2 67.22(11)
C33 C34 H34 125.4
C30 C34 H34 125.4
Fe2 C34 H34 125.4
C37 C35 C25 115.98(15)
C37 C35 C36 117.86(15)
C25 C35 C36 108.39(15)
C37 C35 H35 104.3
C25 C35 H35 104.3
C36 C35 H35 104.3
C30 C36 C43 115.15(14)
C30 C36 C35 111.20(14)
C43 C36 C35 116.45(16)
C30 C36 H36 104.1
C43 C36 H36 104.1
C35 C36 H36 104.1
C38 C37 C42 108.57(16)
C38 C37 C35 119.76(15)
C42 C37 C35 111.24(15)
C38 C37 H37 105.4
C42 C37 H37 105.4
C35 C37 H37 105.4
C37 C38 C39 110.26(16)
C37 C38 H38A 109.6
C39 C38 H38A 109.6
C37 C38 H38B 109.6
C39 C38 H38B 109.6
H38A C38 H38B 108.1
C40 C39 C38 111.54(16)
C40 C39 H39A 109.3
C38 C39 H39A 109.3
C40 C39 H39B 109.3
C38 C39 H39B 109.3
H39A C39 H39B 108.0
C41 C40 C39 111.95(19)
C41 C40 H40A 109.2
C39 C40 H40A 109.2
C41 C40 H40B 109.2
C39 C40 H40B 109.2
H40A C40 H40B 107.9
C40 C41 C42 111.71(17)
C40 C41 H41A 109.3
C42 C41 H41A 109.3
C40 C41 H41B 109.3
C42 C41 H41B 109.3
H41A C41 H41B 107.9
C41 C42 C37 110.68(16)
C41 C42 H42A 109.5
C37 C42 H42A 109.5
C41 C42 H42B 109.5
C37 C42 H42B 109.5
H42A C42 H42B 108.1
C44 C43 C48 108.61(16)
C44 C43 C36 111.40(16)
C48 C43 C36 111.79(15)
C44 C43 H43 108.3
C48 C43 H43 108.3
C36 C43 H43 108.3
C43 C44 C45 111.49(17)
C43 C44 H44A 109.3
C45 C44 H44A 109.3
C43 C44 H44B 109.3
C45 C44 H44B 109.3
H44A C44 H44B 108.0
C46 C45 C44 111.77(19)
C46 C45 H45A 109.3
C44 C45 H45A 109.3
C46 C45 H45B 109.3
C44 C45 H45B 109.3
H45A C45 H45B 107.9
C47 C46 C45 111.06(18)
C47 C46 H46A 109.4
C45 C46 H46A 109.4
C47 C46 H46B 109.4
C45 C46 H46B 109.4
H46A C46 H46B 108.0
C46 C47 C48 110.9(2)
C46 C47 H47A 109.5
C48 C47 H47A 109.5
C46 C47 H47B 109.5
C48 C47 H47B 109.5
H47A C47 H47B 108.1
C43 C48 C47 112.18(18)
C43 C48 H48A 109.2
C47 C48 H48A 109.2
C43 C48 H48B 109.2
C47 C48 H48B 109.2
H48A C48 H48B 107.9

loop_
_geom_bond_atom_site_label_1
_geom_bond_atom_site_label_2
_geom_bond_distance
Fe1 C1 1.9709(18)
Fe1 C6 1.9888(18)
Fe1 C2 2.0086(19)
Fe1 C7 2.0235(19)
Fe1 C5 2.0248(19)
Fe1 C10 2.029(2)
Fe1 C8 2.067(2)
Fe1 C3 2.074(2)
Fe1 C9 2.074(2)
Fe1 C4 2.0864(19)
Fe2 C25 1.9792(18)
Fe2 C30 1.9796(18)
Fe2 C31 2.0128(19)
Fe2 C29 2.018(2)
Fe2 C26 2.018(2)
Fe2 C34 2.028(2)
Fe2 C32 2.062(2)
Fe2 C28 2.072(2)
Fe2 C27 2.074(2)
Fe2 C33 2.074(2)
C1 C2 1.429(3)
C1 C5 1.439(3)
C1 C11 1.531(2)
C2 C3 1.431(3)
C2 H2 1.0000
C3 C4 1.414(3)
C3 H3 1.0000
C4 C5 1.420(3)
C4 H4 1.0000
C5 H5 1.0000
C6 C7 1.434(3)
C6 C10 1.441(3)
C6 C12 1.534(3)
C7 C8 1.423(3)
C7 H7 1.0000
C8 C9 1.414(3)
C8 H8 1.0000
C9 C10 1.426(3)
C9 H9 1.0000
C10 H10 1.0000
C11 C13 1.541(3)
C11 C12 1.591(2)
C11 H11 1.0000
C12 C19 1.552(3)
C12 H12 1.0000
C13 C18 1.533(2)
C13 C14 1.538(3)
C13 H13 1.0000
C14 C15 1.525(3)
C14 H14A 0.9900
C14 H14B 0.9900
C15 C16 1.515(3)
C15 H15A 0.9900
C15 H15B 0.9900
C16 C17 1.522(3)
C16 H16A 0.9900
C16 H16B 0.9900
C17 C18 1.526(3)
C17 H17A 0.9900
C17 H17B 0.9900
C18 H18A 0.9900
C18 H18B 0.9900
C19 C24 1.526(3)
C19 C20 1.538(2)
C19 H19 1.0000
C20 C21 1.533(3)
C20 H20A 0.9900
C20 H20B 0.9900
C21 C22 1.518(3)
C21 H21A 0.9900
C21 H21B 0.9900
C22 C23 1.521(3)
C22 H22A 0.9900
C22 H22B 0.9900
C23 C24 1.531(3)
C23 H23A 0.9900
C23 H23B 0.9900
C24 H24A 0.9900
C24 H24B 0.9900
C25 C29 1.429(3)
C25 C26 1.435(3)
C25 C35 1.543(2)
C26 C27 1.434(3)
C26 H26 1.0000
C27 C28 1.410(3)
C27 H27 1.0000
C28 C29 1.429(3)
C28 H28 1.0000
C29 H29 1.0000
C30 C31 1.434(3)
C30 C34 1.435(3)
C30 C36 1.536(3)
C31 C32 1.432(3)
C31 H31 1.0000
C32 C33 1.419(3)
C32 H32 1.0000
C33 C34 1.426(3)
C33 H33 1.0000
C34 H34 1.0000
C35 C37 1.543(3)
C35 C36 1.586(3)
C35 H35 1.0000
C36 C43 1.550(2)
C36 H36 1.0000
C37 C38 1.530(3)
C37 C42 1.537(2)
C37 H37 1.0000
C38 C39 1.531(3)
C38 H38A 0.9900
C38 H38B 0.9900
C39 C40 1.519(3)
C39 H39A 0.9900
C39 H39B 0.9900
C40 C41 1.516(3)
C40 H40A 0.9900
C40 H40B 0.9900
C41 C42 1.532(3)
C41 H41A 0.9900
C41 H41B 0.9900
C42 H42A 0.9900
C42 H42B 0.9900
C43 C44 1.530(2)
C43 C48 1.533(3)
C43 H43 1.0000
C44 C45 1.530(3)
C44 H44A 0.9900
C44 H44B 0.9900
C45 C46 1.518(3)
C45 H45A 0.9900
C45 H45B 0.9900
C46 C47 1.516(3)
C46 H46A 0.9900
C46 H46B 0.9900
C47 C48 1.534(3)
C47 H47A 0.9900
C47 H47B 0.9900
C48 H48A 0.9900
C48 H48B 0.9900

loop_
_geom_torsion_atom_site_label_1
_geom_torsion_atom_site_label_2
_geom_torsion_atom_site_label_3
_geom_torsion_atom_site_label_4
_geom_torsion
C6 Fe1 C1 C2 -113.29(11)
C7 Fe1 C1 C2 -79.13(12)
C5 Fe1 C1 C2 115.55(15)
C10 Fe1 C1 C2 -151.71(11)
C8 Fe1 C1 C2 -82.3(2)
C3 Fe1 C1 C2 36.98(11)
C9 Fe1 C1 C2 -161.32(13)
C4 Fe1 C1 C2 79.32(12)
C6 Fe1 C1 C5 131.16(12)
C2 Fe1 C1 C5 -115.55(15)
C7 Fe1 C1 C5 165.32(12)
C10 Fe1 C1 C5 92.74(12)
C8 Fe1 C1 C5 162.13(18)
C3 Fe1 C1 C5 -78.57(12)
C9 Fe1 C1 C5 83.13(16)
C4 Fe1 C1 C5 -36.23(12)
C6 Fe1 C1 C11 12.54(13)
C2 Fe1 C1 C11 125.83(18)
C7 Fe1 C1 C11 46.70(15)
C5 Fe1 C1 C11 -118.62(18)
C10 Fe1 C1 C11 -25.88(15)
C8 Fe1 C1 C11 43.5(3)
C3 Fe1 C1 C11 162.81(15)
C9 Fe1 C1 C11 -35.5(2)
C4 Fe1 C1 C11 -154.85(16)
C5 C1 C2 C3 2.2(2)
C11 C1 C2 C3 -164.06(17)
Fe1 C1 C2 C3 -60.22(13)
C5 C1 C2 Fe1 62.44(12)
C11 C1 C2 Fe1 -103.83(18)
C6 Fe1 C2 C1 69.85(11)
C7 Fe1 C2 C1 112.33(11)
C5 Fe1 C2 C1 -40.42(10)
C10 Fe1 C2 C1 44.21(16)
C8 Fe1 C2 C1 144.00(11)
C3 Fe1 C2 C1 -120.35(16)
C9 Fe1 C2 C1 124.0(4)
C4 Fe1 C2 C1 -83.90(12)
C1 Fe1 C2 C3 120.35(16)
C6 Fe1 C2 C3 -169.80(12)
C7 Fe1 C2 C3 -127.32(12)
C5 Fe1 C2 C3 79.92(13)
C10 Fe1 C2 C3 164.56(13)
C8 Fe1 C2 C3 -95.65(14)
C9 Fe1 C2 C3 -115.7(4)
C4 Fe1 C2 C3 36.45(12)
C1 C2 C3 C4 -1.4(2)
Fe1 C2 C3 C4 -58.93(14)
C1 C2 C3 Fe1 57.53(12)
C1 Fe1 C3 C4 82.32(13)
C6 Fe1 C3 C4 136.73(14)
C2 Fe1 C3 C4 120.23(17)
C7 Fe1 C3 C4 -173.85(11)
C5 Fe1 C3 C4 37.05(12)
C10 Fe1 C3 C4 25.9(5)
C8 Fe1 C3 C4 -126.10(13)
C9 Fe1 C3 C4 -79.74(18)
C1 Fe1 C3 C2 -37.91(11)
C6 Fe1 C3 C2 16.50(19)
C7 Fe1 C3 C2 65.92(14)
C5 Fe1 C3 C2 -83.18(12)
C10 Fe1 C3 C2 -94.3(5)
C8 Fe1 C3 C2 113.67(12)
C9 Fe1 C3 C2 160.03(14)
C4 Fe1 C3 C2 -120.23(17)
C2 C3 C4 C5 0.0(2)
Fe1 C3 C4 C5 -56.74(13)
C2 C3 C4 Fe1 56.73(13)
C1 Fe1 C4 C3 -82.70(13)
C6 Fe1 C4 C3 -111.7(2)
C2 Fe1 C4 C3 -37.59(12)
C7 Fe1 C4 C3 15.5(3)
C5 Fe1 C4 C3 -120.48(18)
C10 Fe1 C4 C3 -174.14(12)
C8 Fe1 C4 C3 85.06(17)
C9 Fe1 C4 C3 135.11(13)
C1 Fe1 C4 C5 37.78(12)
C6 Fe1 C4 C5 8.8(2)
C2 Fe1 C4 C5 82.90(13)
C7 Fe1 C4 C5 136.0(2)
C10 Fe1 C4 C5 -53.66(16)
C8 Fe1 C4 C5 -154.45(14)
C3 Fe1 C4 C5 120.48(18)
C9 Fe1 C4 C5 -104.40(14)
C3 C4 C5 C1 1.4(2)
Fe1 C4 C5 C1 -56.68(13)
C3 C4 C5 Fe1 58.10(14)
C2 C1 C5 C4 -2.2(2)
C11 C1 C5 C4 165.19(16)
Fe1 C1 C5 C4 59.85(14)
C2 C1 C5 Fe1 -62.08(12)
C11 C1 C5 Fe1 105.34(16)
C1 Fe1 C5 C4 -120.95(18)
C6 Fe1 C5 C4 -175.73(12)
C2 Fe1 C5 C4 -80.65(13)
C7 Fe1 C5 C4 -150.18(17)
C10 Fe1 C5 C4 141.55(13)
C8 Fe1 C5 C4 87.6(3)
C3 Fe1 C5 C4 -36.46(12)
C9 Fe1 C5 C4 103.56(14)
C6 Fe1 C5 C1 -54.79(13)
C2 Fe1 C5 C1 40.30(11)
C7 Fe1 C5 C1 -29.2(2)
C10 Fe1 C5 C1 -97.50(12)
C8 Fe1 C5 C1 -151.4(3)
C3 Fe1 C5 C1 84.49(12)
C9 Fe1 C5 C1 -135.49(12)
C4 Fe1 C5 C1 120.95(18)
C1 Fe1 C6 C7 128.45(12)
C2 Fe1 C6 C7 89.38(12)
C5 Fe1 C6 C7 161.82(11)
C10 Fe1 C6 C7 -115.86(16)
C8 Fe1 C6 C7 -36.69(12)
C3 Fe1 C6 C7 78.38(16)
C9 Fe1 C6 C7 -79.31(13)
C4 Fe1 C6 C7 155.65(17)
C1 Fe1 C6 C10 -115.68(13)
C2 Fe1 C6 C10 -154.76(12)
C7 Fe1 C6 C10 115.86(16)
C5 Fe1 C6 C10 -82.32(13)
C8 Fe1 C6 C10 79.17(13)
C3 Fe1 C6 C10 -165.76(13)
C9 Fe1 C6 C10 36.55(12)
C4 Fe1 C6 C10 -88.5(2)
C1 Fe1 C6 C12 3.22(14)
C2 Fe1 C6 C12 -35.86(15)
C7 Fe1 C6 C12 -125.24(19)
C5 Fe1 C6 C12 36.58(16)
C10 Fe1 C6 C12 118.90(19)
C8 Fe1 C6 C12 -161.93(16)
C3 Fe1 C6 C12 -46.9(2)
C9 Fe1 C6 C12 155.45(16)
C4 Fe1 C6 C12 30.4(3)
C10 C6 C7 C8 -2.4(2)
C12 C6 C7 C8 166.50(17)
Fe1 C6 C7 C8 59.56(13)
C10 C6 C7 Fe1 -61.91(12)
C12 C6 C7 Fe1 106.94(18)
C1 Fe1 C7 C8 -177.71(13)
C6 Fe1 C7 C8 -120.60(18)
C2 Fe1 C7 C8 140.54(14)
C5 Fe1 C7 C8 -157.07(17)
C10 Fe1 C7 C8 -80.43(14)
C3 Fe1 C7 C8 103.23(14)
C9 Fe1 C7 C8 -36.62(14)
C4 Fe1 C7 C8 91.8(3)
C1 Fe1 C7 C6 -57.10(13)
C2 Fe1 C7 C6 -98.85(12)
C5 Fe1 C7 C6 -36.5(2)
C10 Fe1 C7 C6 40.17(11)
C8 Fe1 C7 C6 120.60(18)
C3 Fe1 C7 C6 -136.16(11)
C9 Fe1 C7 C6 83.98(13)
C4 Fe1 C7 C6 -147.6(2)
C6 C7 C8 C9 1.5(2)
Fe1 C7 C8 C9 58.88(14)
C6 C7 C8 Fe1 -57.41(13)
C1 Fe1 C8 C9 -115.75(19)
C6 Fe1 C8 C9 -82.62(13)
C2 Fe1 C8 C9 -173.03(11)
C7 Fe1 C8 C9 -120.31(19)
C5 Fe1 C8 C9 20.9(3)
C10 Fe1 C8 C9 -37.51(12)
C3 Fe1 C8 C9 137.39(13)
C4 Fe1 C8 C9 89.45(17)
C1 Fe1 C8 C7 4.6(3)
C6 Fe1 C8 C7 37.70(12)
C2 Fe1 C8 C7 -52.72(16)
C5 Fe1 C8 C7 141.2(3)
C10 Fe1 C8 C7 82.81(14)
C3 Fe1 C8 C7 -102.30(14)
C9 Fe1 C8 C7 120.31(19)
C4 Fe1 C8 C7 -150.24(14)
C7 C8 C9 C10 0.0(2)
Fe1 C8 C9 C10 57.51(13)
C7 C8 C9 Fe1 -57.47(14)
C1 Fe1 C9 C8 134.30(14)
C6 Fe1 C9 C8 82.19(13)
C2 Fe1 C9 C8 24.9(4)
C7 Fe1 C9 C8 37.30(12)
C5 Fe1 C9 C8 -172.63(11)
C10 Fe1 C9 C8 119.90(17)
C3 Fe1 C9 C8 -75.18(18)
C4 Fe1 C9 C8 -123.85(13)
C1 Fe1 C9 C10 14.40(19)
C6 Fe1 C9 C10 -37.71(12)
C2 Fe1 C9 C10 -95.0(4)
C7 Fe1 C9 C10 -82.61(13)
C5 Fe1 C9 C10 67.46(14)
C8 Fe1 C9 C10 -119.90(17)
C3 Fe1 C9 C10 164.92(14)
C4 Fe1 C9 C10 116.25(13)
C8 C9 C10 C6 -1.5(2)
Fe1 C9 C10 C6 57.09(12)
C8 C9 C10 Fe1 -58.62(14)
C7 C6 C10 C9 2.4(2)
C12 C6 C10 C9 -167.28(16)
Fe1 C6 C10 C9 -59.44(13)
C7 C6 C10 Fe1 61.83(12)
C12 C6 C10 Fe1 -107.83(16)
C1 Fe1 C10 C9 -171.32(12)
C6 Fe1 C10 C9 120.76(17)
C2 Fe1 C10 C9 159.90(13)
C7 Fe1 C10 C9 80.73(13)
C5 Fe1 C10 C9 -127.99(12)
C8 Fe1 C10 C9 36.86(12)
C3 Fe1 C10 C9 -117.5(4)
C4 Fe1 C10 C9 -95.73(15)
C1 Fe1 C10 C6 67.92(12)
C2 Fe1 C10 C6 39.14(17)
C7 Fe1 C10 C6 -40.04(11)
C5 Fe1 C10 C6 111.25(12)
C8 Fe1 C10 C6 -83.91(12)
C3 Fe1 C10 C6 121.8(4)
C9 Fe1 C10 C6 -120.76(17)
C4 Fe1 C10 C6 143.51(12)
C2 C1 C11 C13 -78.5(2)
C5 C1 C11 C13 117.30(19)
Fe1 C1 C11 C13 -161.34(12)
C2 C1 C11 C12 57.7(2)
C5 C1 C11 C12 -106.48(19)
Fe1 C1 C11 C12 -25.12(19)
C7 C6 C12 C19 32.5(3)
C10 C6 C12 C19 -160.36(16)
Fe1 C6 C12 C19 117.12(14)
C7 C6 C12 C11 -101.7(2)
C10 C6 C12 C11 65.4(2)
Fe1 C6 C12 C11 -17.09(19)
C1 C11 C12 C6 26.4(2)
C13 C11 C12 C6 161.65(15)
C1 C11 C12 C19 -106.56(18)
C13 C11 C12 C19 28.6(2)
C1 C11 C13 C18 -36.1(2)
C12 C11 C13 C18 -169.82(15)
C1 C11 C13 C14 -158.01(15)
C12 C11 C13 C14 68.3(2)
C18 C13 C14 C15 54.7(2)
C11 C13 C14 C15 177.66(16)
C13 C14 C15 C16 -55.5(2)
C14 C15 C16 C17 54.9(3)
C15 C16 C17 C18 -55.7(2)
C16 C17 C18 C13 56.8(2)
C14 C13 C18 C17 -55.2(2)
C11 C13 C18 C17 -178.53(16)
C6 C12 C19 C24 -69.7(2)
C11 C12 C19 C24 60.0(2)
C6 C12 C19 C20 58.2(2)
C11 C12 C19 C20 -172.20(15)
C24 C19 C20 C21 -59.3(2)
C12 C19 C20 C21 167.37(16)
C19 C20 C21 C22 55.5(2)
C20 C21 C22 C23 -51.9(3)
C21 C22 C23 C24 52.8(3)
C20 C19 C24 C23 59.6(2)
C12 C19 C24 C23 -171.67(16)
C22 C23 C24 C19 -56.9(2)
C30 Fe2 C25 C29 114.74(13)
C31 Fe2 C25 C29 153.99(12)
C26 Fe2 C25 C29 -116.08(15)
C34 Fe2 C25 C29 81.32(13)
C32 Fe2 C25 C29 165.52(14)
C28 Fe2 C25 C29 -36.67(12)
C27 Fe2 C25 C29 -79.04(13)
C33 Fe2 C25 C29 86.6(2)
C30 Fe2 C25 C26 -129.19(12)
C31 Fe2 C25 C26 -89.94(12)
C29 Fe2 C25 C26 116.08(15)
C34 Fe2 C25 C26 -162.61(11)
C32 Fe2 C25 C26 -78.40(16)
C28 Fe2 C25 C26 79.41(12)
C27 Fe2 C25 C26 37.04(11)
C33 Fe2 C25 C26 -157.37(18)
C30 Fe2 C25 C35 -3.75(14)
C31 Fe2 C25 C35 35.49(15)
C29 Fe2 C25 C35 -118.49(19)
C26 Fe2 C25 C35 125.43(18)
C34 Fe2 C25 C35 -37.18(16)
C32 Fe2 C25 C35 47.0(2)
C28 Fe2 C25 C35 -155.16(17)
C27 Fe2 C25 C35 162.47(16)
C33 Fe2 C25 C35 -31.9(3)
C29 C25 C26 C27 1.9(2)
C35 C25 C26 C27 -166.08(18)
Fe2 C25 C26 C27 -59.90(13)
C29 C25 C26 Fe2 61.84(12)
C35 C25 C26 Fe2 -106.18(18)
C25 Fe2 C26 C27 120.27(17)
C30 Fe2 C26 C27 177.09(12)
C31 Fe2 C26 C27 -141.13(13)
C29 Fe2 C26 C27 80.34(13)
C34 Fe2 C26 C27 155.60(17)
C32 Fe2 C26 C27 -103.31(14)
C28 Fe2 C26 C27 36.34(13)
C33 Fe2 C26 C27 -89.6(3)
C30 Fe2 C26 C25 56.82(12)
C31 Fe2 C26 C25 98.60(11)
C29 Fe2 C26 C25 -39.93(11)
C34 Fe2 C26 C25 35.3(2)
C32 Fe2 C26 C25 136.42(11)
C28 Fe2 C26 C25 -83.93(12)
C27 Fe2 C26 C25 -120.27(17)
C33 Fe2 C26 C25 150.1(2)
C25 C26 C27 C28 -1.0(2)
Fe2 C26 C27 C28 -58.39(14)
C25 C26 C27 Fe2 57.41(12)
C25 Fe2 C27 C28 82.54(13)
C30 Fe2 C27 C28 114.5(2)
C31 Fe2 C27 C28 173.08(12)
C29 Fe2 C27 C28 37.62(13)
C26 Fe2 C27 C28 120.49(18)
C34 Fe2 C27 C28 -21.5(3)
C32 Fe2 C27 C28 -137.08(13)
C33 Fe2 C27 C28 -88.49(17)
C25 Fe2 C27 C26 -37.94(12)
C30 Fe2 C27 C26 -6.0(3)
C31 Fe2 C27 C26 52.60(16)
C29 Fe2 C27 C26 -82.87(13)
C34 Fe2 C27 C26 -142.0(2)
C32 Fe2 C27 C26 102.43(14)
C28 Fe2 C27 C26 -120.49(18)
C33 Fe2 C27 C26 151.03(14)
C26 C27 C28 C29 -0.4(2)
Fe2 C27 C28 C29 -57.17(13)
C26 C27 C28 Fe2 56.79(13)
C25 Fe2 C28 C27 -82.50(13)
C30 Fe2 C28 C27 -136.30(15)
C31 Fe2 C28 C27 -25.8(4)
C29 Fe2 C28 C27 -120.03(18)
C26 Fe2 C28 C27 -37.44(12)
C34 Fe2 C28 C27 172.04(12)
C32 Fe2 C28 C27 75.24(19)
C33 Fe2 C28 C27 123.45(13)
C25 Fe2 C28 C29 37.53(12)
C30 Fe2 C28 C29 -16.3(2)
C31 Fe2 C28 C29 94.3(4)
C26 Fe2 C28 C29 82.60(13)
C34 Fe2 C28 C29 -67.93(15)
C32 Fe2 C28 C29 -164.72(15)
C27 Fe2 C28 C29 120.03(18)
C33 Fe2 C28 C29 -116.51(14)
C26 C25 C29 C28 -2.2(2)
C35 C25 C29 C28 166.78(16)
Fe2 C25 C29 C28 59.61(14)
C26 C25 C29 Fe2 -61.79(12)
C35 C25 C29 Fe2 107.16(16)
C27 C28 C29 C25 1.6(2)
Fe2 C28 C29 C25 -57.21(13)
C27 C28 C29 Fe2 58.83(14)
C30 Fe2 C29 C25 -68.97(13)
C31 Fe2 C29 C25 -40.20(18)
C26 Fe2 C29 C25 40.08(11)
C34 Fe2 C29 C25 -111.95(12)
C32 Fe2 C29 C25 -122.1(4)
C28 Fe2 C29 C25 120.86(18)
C27 Fe2 C29 C25 84.25(13)
C33 Fe2 C29 C25 -144.44(12)
C25 Fe2 C29 C28 -120.86(18)
C30 Fe2 C29 C28 170.17(13)
C31 Fe2 C29 C28 -161.05(14)
C26 Fe2 C29 C28 -80.78(14)
C34 Fe2 C29 C28 127.19(13)
C32 Fe2 C29 C28 117.1(4)
C27 Fe2 C29 C28 -36.61(13)
C33 Fe2 C29 C28 94.71(15)
C25 Fe2 C30 C31 112.94(12)
C29 Fe2 C30 C31 151.57(12)
C26 Fe2 C30 C31 78.78(13)
C34 Fe2 C30 C31 -116.31(16)
C32 Fe2 C30 C31 -37.16(12)
C28 Fe2 C30 C31 162.45(14)
C27 Fe2 C30 C31 83.0(2)
C33 Fe2 C30 C31 -79.91(13)
C25 Fe2 C30 C34 -130.75(13)
C31 Fe2 C30 C34 116.31(16)
C29 Fe2 C30 C34 -92.12(13)
C26 Fe2 C30 C34 -164.91(12)
C32 Fe2 C30 C34 79.15(13)
C28 Fe2 C30 C34 -81.24(17)
C27 Fe2 C30 C34 -160.65(18)
C33 Fe2 C30 C34 36.40(12)
C25 Fe2 C30 C36 -12.69(14)
C31 Fe2 C30 C36 -125.63(19)
C29 Fe2 C30 C36 25.93(15)
C26 Fe2 C30 C36 -46.85(16)
C34 Fe2 C30 C36 118.06(19)
C32 Fe2 C30 C36 -162.80(16)
C28 Fe2 C30 C36 36.8(2)
C27 Fe2 C30 C36 -42.6(3)
C33 Fe2 C30 C36 154.45(16)
C34 C30 C31 C32 -2.20(19)
C36 C30 C31 C32 162.68(17)
Fe2 C30 C31 C32 59.77(13)
C34 C30 C31 Fe2 -61.97(12)
C36 C30 C31 Fe2 102.91(18)
C25 Fe2 C31 C32 169.39(13)
C30 Fe2 C31 C32 -120.16(17)
C29 Fe2 C31 C32 -164.40(14)
C26 Fe2 C31 C32 126.64(13)
C34 Fe2 C31 C32 -80.33(14)
C28 Fe2 C31 C32 115.7(4)
C27 Fe2 C31 C32 94.76(15)
C33 Fe2 C31 C32 -36.64(13)
C25 Fe2 C31 C30 -70.45(12)
C29 Fe2 C31 C30 -44.24(17)
C26 Fe2 C31 C30 -113.20(12)
C34 Fe2 C31 C30 39.82(11)
C32 Fe2 C31 C30 120.16(17)
C28 Fe2 C31 C30 -124.2(4)
C27 Fe2 C31 C30 -145.09(12)
C33 Fe2 C31 C30 83.51(12)
C30 C31 C32 C33 1.3(2)
Fe2 C31 C32 C33 58.86(14)
C30 C31 C32 Fe2 -57.57(12)
C25 Fe2 C32 C33 -137.56(14)
C30 Fe2 C32 C33 -82.29(13)
C31 Fe2 C32 C33 -120.30(18)
C29 Fe2 C32 C33 -26.7(5)
C26 Fe2 C32 C33 172.76(11)
C34 Fe2 C32 C33 -37.35(12)
C28 Fe2 C32 C33 78.49(19)
C27 Fe2 C32 C33 124.64(13)
C25 Fe2 C32 C31 -17.3(2)
C30 Fe2 C32 C31 38.01(12)
C29 Fe2 C32 C31 93.6(5)
C26 Fe2 C32 C31 -66.94(14)
C34 Fe2 C32 C31 82.95(13)
C28 Fe2 C32 C31 -161.21(15)
C27 Fe2 C32 C31 -115.06(13)
C33 Fe2 C32 C31 120.30(18)
C31 C32 C33 C34 0.2(2)
Fe2 C32 C33 C34 57.30(13)
C31 C32 C33 Fe2 -57.13(13)
C25 Fe2 C33 C32 112.7(2)
C30 Fe2 C33 C32 82.61(13)
C31 Fe2 C33 C32 37.53(12)
C29 Fe2 C33 C32 173.95(12)
C26 Fe2 C33 C32 -18.5(3)
C34 Fe2 C33 C32 120.10(18)
C28 Fe2 C33 C32 -135.66(13)
C27 Fe2 C33 C32 -86.64(16)
C25 Fe2 C33 C34 -7.4(3)
C30 Fe2 C33 C34 -37.49(12)
C31 Fe2 C33 C34 -82.57(14)
C29 Fe2 C33 C34 53.85(16)
C26 Fe2 C33 C34 -138.6(2)
C32 Fe2 C33 C34 -120.10(18)
C28 Fe2 C33 C34 104.24(14)
C27 Fe2 C33 C34 153.26(14)
C32 C33 C34 C30 -1.6(2)
Fe2 C33 C34 C30 56.71(13)
C32 C33 C34 Fe2 -58.27(14)
C31 C30 C34 C33 2.3(2)
C36 C30 C34 C33 -163.89(16)
Fe2 C30 C34 C33 -59.23(14)
C31 C30 C34 Fe2 61.55(12)
C36 C30 C34 Fe2 -104.66(16)
C25 Fe2 C34 C33 176.44(12)
C30 Fe2 C34 C33 121.07(18)
C31 Fe2 C34 C33 81.10(14)
C29 Fe2 C34 C33 -141.20(13)
C26 Fe2 C34 C33 151.51(17)
C32 Fe2 C34 C33 36.86(13)
C28 Fe2 C34 C33 -102.95(15)
C27 Fe2 C34 C33 -86.8(3)
C25 Fe2 C34 C30 55.37(13)
C31 Fe2 C34 C30 -39.97(11)
C29 Fe2 C34 C30 97.73(12)
C26 Fe2 C34 C30 30.4(2)
C32 Fe2 C34 C30 -84.21(13)
C28 Fe2 C34 C30 135.98(12)
C27 Fe2 C34 C30 152.1(2)
C33 Fe2 C34 C30 -121.07(18)
C29 C25 C35 C37 161.17(16)
C26 C25 C35 C37 -32.6(3)
Fe2 C25 C35 C37 -116.85(15)
C29 C25 C35 C36 -63.6(2)
C26 C25 C35 C36 102.6(2)
Fe2 C25 C35 C36 18.37(19)
C31 C30 C36 C43 79.1(2)
C34 C30 C36 C43 -118.09(19)
Fe2 C30 C36 C43 161.19(13)
C31 C30 C36 C35 -56.1(2)
C34 C30 C36 C35 106.7(2)
Fe2 C30 C36 C35 25.97(19)
C37 C35 C36 C30 106.33(18)
C25 C35 C36 C30 -27.9(2)
C37 C35 C36 C43 -28.3(2)
C25 C35 C36 C43 -162.52(15)
C25 C35 C37 C38 70.6(2)
C36 C35 C37 C38 -60.3(2)
C25 C35 C37 C42 -57.4(2)
C36 C35 C37 C42 171.69(15)
C42 C37 C38 C39 -60.06(19)
C35 C37 C38 C39 170.72(15)
C37 C38 C39 C40 57.5(2)
C38 C39 C40 C41 -53.3(2)
C39 C40 C41 C42 52.5(2)
C40 C41 C42 C37 -56.0(2)
C38 C37 C42 C41 59.4(2)
C35 C37 C42 C41 -166.77(16)
C30 C36 C43 C44 38.0(2)
C35 C36 C43 C44 170.87(16)
C30 C36 C43 C48 159.76(17)
C35 C36 C43 C48 -67.4(2)
C48 C43 C44 C45 56.4(2)
C36 C43 C44 C45 179.96(17)
C43 C44 C45 C46 -56.7(3)
C44 C45 C46 C47 55.1(3)
C45 C46 C47 C48 -54.6(3)
C44 C43 C48 C47 -56.8(2)
C36 C43 C48 C47 179.84(18)
C46 C47 C48 C43 56.7(3)
